data_2227662
loop_
_publ_author_name
'Liu, Bi'
'Chen, Xiao-Bao'
'Yang, Xu-Hong'
'Pan, Dong-Feng'
'Ma, Jun-Kai'

_publ_section_title
;
 2-Anilino-3-(2-hydroxyphenyl)quinazolin-4(3<i>H</i>)-one methanol
 monosolvate
;
_journal_coeditor_code IS2582
_journal_issue 9
_journal_name_full 'Acta Crystallographica Section E'
_journal_page_first o2225
_journal_page_last o2226
_journal_paper_doi 10.1107/S1600536810030631
_journal_volume 66
_journal_year 2010
_chemical_formula_iupac 'C20 H15 N3 O2, C H4 O'
_chemical_formula_moiety 'C20 H15 N3 O2, C H4 O'
_chemical_formula_sum 'C21 H19 N3 O3'
_chemical_formula_weight 361.39
_chemical_name_systematic
;
2-Anilino-3-(2-hydroxyphenyl)quinazolin-4(3<i>H</i>)-one methanol monosolvate
;
_space_group_IT_number 14
_symmetry_cell_setting monoclinic
_symmetry_space_group_name_Hall '-P 2ybc'
_symmetry_space_group_name_H-M 'P 1 21/c 1'
_atom_sites_solution_hydrogens geom
_atom_sites_solution_primary direct
_atom_sites_solution_secondary difmap
_audit_creation_method SHELXL-97
_cell_angle_alpha 90.00
_cell_angle_beta 106.251(2)
_cell_angle_gamma 90.00
_cell_formula_units_Z 4
_cell_length_a 11.5575(18)
_cell_length_b 8.7305(13)
_cell_length_c 18.892(3)
_cell_measurement_reflns_used 6031
_cell_measurement_temperature 298(2)
_cell_measurement_theta_max 24.81
_cell_measurement_theta_min 2.47
_cell_volume 1830.1(5)
_computing_cell_refinement 'SAINT (Bruker, 2000)'
_computing_data_collection 'SMART (Bruker, 2000)'
_computing_data_reduction 'SAINT (Bruker, 2000)'
_computing_molecular_graphics 'SHELXTL (Sheldrick, 2008)'
_computing_publication_material 'SHELXTL (Sheldrick, 2008)'
_computing_structure_refinement 'SHELXL97 (Sheldrick, 2008)'
_computing_structure_solution 'SHELXS97 (Sheldrick, 2008)'
_diffrn_ambient_temperature 298(2)
_diffrn_measured_fraction_theta_full 0.999
_diffrn_measured_fraction_theta_max 0.999
_diffrn_measurement_device_type 'Bruker SMART APEX CCD area-detector'
_diffrn_measurement_method '\f and \w scans'
_diffrn_radiation_monochromator graphite
_diffrn_radiation_source 'fine-focus sealed tube'
_diffrn_radiation_type MoK\a
_diffrn_radiation_wavelength 0.71073
_diffrn_reflns_av_R_equivalents 0.0741
_diffrn_reflns_av_sigmaI/netI 0.0417
_diffrn_reflns_limit_h_max 15
_diffrn_reflns_limit_h_min -15
_diffrn_reflns_limit_k_max 11
_diffrn_reflns_limit_k_min -11
_diffrn_reflns_limit_l_max 25
_diffrn_reflns_limit_l_min -25
_diffrn_reflns_number 21942
_diffrn_reflns_theta_full 28.29
_diffrn_reflns_theta_max 28.29
_diffrn_reflns_theta_min 1.84
_diffrn_standards_number 0
_exptl_absorpt_coefficient_mu 0.090
_exptl_absorpt_correction_T_max 0.9911
_exptl_absorpt_correction_T_min 0.9858
_exptl_absorpt_correction_type multi-scan
_exptl_absorpt_process_details '(<i>SADABS</i>; Sheldrick, 2001)'
_exptl_crystal_colour colorless
_exptl_crystal_density_diffrn 1.312
_exptl_crystal_density_method 'not measured'
_exptl_crystal_description block
_exptl_crystal_F_000 760
_exptl_crystal_size_max 0.16
_exptl_crystal_size_mid 0.12
_exptl_crystal_size_min 0.10
_refine_diff_density_max 0.153
_refine_diff_density_min -0.196
_refine_ls_extinction_method none
_refine_ls_goodness_of_fit_ref 1.023
_refine_ls_hydrogen_treatment mixed
_refine_ls_matrix_type full
_refine_ls_number_parameters 254
_refine_ls_number_reflns 4541
_refine_ls_number_restraints 0
_refine_ls_restrained_S_all 1.023
_refine_ls_R_factor_all 0.0632
_refine_ls_R_factor_gt 0.0427
_refine_ls_shift/su_max 0.001
_refine_ls_shift/su_mean 0.000
_refine_ls_structure_factor_coef Fsqd
_refine_ls_weighting_details 'calc w=1/[\s^2^(Fo^2^)+(0.0641P)^2^+0.0000P] where P=(Fo^2^+2Fc^2^)/3'
_refine_ls_weighting_scheme calc
_refine_ls_wR_factor_gt 0.1143
_refine_ls_wR_factor_ref 0.1225
_reflns_number_gt 3087
_reflns_number_total 4541
_reflns_threshold_expression I>2\s(I)
_cod_data_source_file is2582.cif
_cod_data_source_block I
_cod_original_sg_symbol_H-M 'P 21/c'
_cod_database_code 2227662
_cod_database_fobs_code 2227662

loop_
_symmetry_equiv_pos_as_xyz
'x, y, z'
'-x, y+1/2, -z+1/2'
'-x, -y, -z'
'x, -y-1/2, z-1/2'

loop_
_atom_site_type_symbol
_atom_site_label
_atom_site_fract_x
_atom_site_fract_y
_atom_site_fract_z
_atom_site_U_iso_or_equiv
_atom_site_adp_type
_atom_site_calc_flag
_atom_site_refinement_flags
_atom_site_occupancy
_atom_site_disorder_assembly
_atom_site_disorder_group
C C1 0.14579(11) 0.79335(13) 0.16728(6) 0.0498(3) Uani d . 1 . .
C C2 0.02576(10) 0.74840(13) 0.15172(6) 0.0489(3) Uani d . 1 . .
C C3 -0.05802(12) 0.85206(15) 0.16547(8) 0.0596(3) Uani d . 1 . .
H H3 -0.1387 0.8243 0.1554 0.072 Uiso calc R 1 . .
C C4 -0.02146(14) 0.99419(16) 0.19373(8) 0.0689(4) Uani d . 1 . .
H H4 -0.0774 1.0612 0.2037 0.083 Uiso calc R 1 . .
C C5 0.09758(14) 1.03937(16) 0.20762(8) 0.0704(4) Uani d . 1 . .
H H5 0.1208 1.1371 0.2257 0.085 Uiso calc R 1 . .
C C6 0.18058(12) 0.94065(15) 0.19480(7) 0.0631(4) Uani d . 1 . .
H H6 0.2606 0.9709 0.2043 0.076 Uiso calc R 1 . .
C C7 0.23377(10) 0.68658(14) 0.15427(7) 0.0502(3) Uani d . 1 . .
C C8 0.06580(9) 0.51041(13) 0.11378(6) 0.0463(3) Uani d . 1 . .
C C9 0.27399(9) 0.42459(14) 0.12439(6) 0.0476(3) Uani d . 1 . .
C C10 0.33853(10) 0.35392(14) 0.18934(7) 0.0511(3) Uani d . 1 . .
C C11 0.41817(10) 0.23803(15) 0.18518(8) 0.0579(3) Uani d . 1 . .
H H11 0.4634 0.1906 0.2281 0.070 Uiso calc R 1 . .
C C12 0.43103(10) 0.19237(15) 0.11810(8) 0.0610(3) Uani d . 1 . .
H H12 0.4834 0.1127 0.1160 0.073 Uiso calc R 1 . .
C C13 0.36727(12) 0.26327(16) 0.05411(8) 0.0636(4) Uani d . 1 . .
H H13 0.3767 0.2321 0.0090 0.076 Uiso calc R 1 . .
C C14 0.28910(11) 0.38117(15) 0.05734(7) 0.0578(3) Uani d . 1 . .
H H14 0.2468 0.4311 0.0144 0.069 Uiso calc R 1 . .
C C15 -0.07866(10) 0.29493(13) 0.07155(7) 0.0489(3) Uani d . 1 . .
C C16 -0.10077(12) 0.17938(15) 0.01980(7) 0.0595(3) Uani d . 1 . .
H H16 -0.0431 0.1553 -0.0042 0.071 Uiso calc R 1 . .
C C17 -0.20769(13) 0.09931(18) 0.00341(8) 0.0753(4) Uani d . 1 . .
H H17 -0.2218 0.0210 -0.0313 0.090 Uiso calc R 1 . .
C C18 -0.29321(13) 0.1351(2) 0.03829(11) 0.0859(5) Uani d . 1 . .
H H18 -0.3660 0.0823 0.0269 0.103 Uiso calc R 1 . .
C C19 -0.27106(13) 0.24912(18) 0.09009(11) 0.0851(5) Uani d . 1 . .
H H19 -0.3291 0.2726 0.1140 0.102 Uiso calc R 1 . .
C C20 -0.16407(11) 0.32979(16) 0.10748(9) 0.0663(4) Uani d . 1 . .
H H20 -0.1498 0.4066 0.1430 0.080 Uiso calc R 1 . .
C C21 0.58910(15) 0.6035(2) 0.12019(10) 0.0872(5) Uani d . 1 . .
H H21A 0.6736 0.6041 0.1238 0.131 Uiso calc R 1 . .
H H21B 0.5450 0.5624 0.0733 0.131 Uiso calc R 1 . .
H H21C 0.5752 0.5414 0.1589 0.131 Uiso calc R 1 . .
N N1 0.18861(7) 0.54311(10) 0.12879(5) 0.0475(2) Uani d . 1 . .
N N2 -0.01409(8) 0.60588(11) 0.12228(6) 0.0514(3) Uani d . 1 . .
N N3 0.03525(9) 0.36584(12) 0.08787(6) 0.0559(3) Uani d . 1 . .
H H3A 0.0925(13) 0.3156(15) 0.0783(8) 0.067 Uiso d . 1 . .
O O1 0.34102(7) 0.71482(11) 0.16472(5) 0.0673(3) Uani d . 1 . .
O O2 0.31895(9) 0.40317(12) 0.25304(5) 0.0712(3) Uani d . 1 . .
H H2A 0.3655(16) 0.346(2) 0.2930(11) 0.107 Uiso d . 1 . .
O O3 0.54980(9) 0.75565(12) 0.12703(6) 0.0731(3) Uani d . 1 . .
H H3B 0.4742(18) 0.750(2) 0.1312(11) 0.110 Uiso d . 1 . .

loop_
_atom_site_aniso_label
_atom_site_aniso_U_11
_atom_site_aniso_U_22
_atom_site_aniso_U_33
_atom_site_aniso_U_12
_atom_site_aniso_U_13
_atom_site_aniso_U_23
C1 0.0534(7) 0.0500(7) 0.0447(6) -0.0022(5) 0.0114(5) 0.0037(5)
C2 0.0520(7) 0.0475(7) 0.0478(6) 0.0024(5) 0.0149(5) 0.0089(5)
C3 0.0614(8) 0.0534(8) 0.0672(8) 0.0088(6) 0.0233(6) 0.0111(6)
C4 0.0882(11) 0.0562(8) 0.0676(9) 0.0171(7) 0.0304(8) 0.0088(7)
C5 0.0980(12) 0.0502(8) 0.0643(9) -0.0023(7) 0.0246(8) -0.0033(6)
C6 0.0712(9) 0.0586(8) 0.0580(8) -0.0113(7) 0.0157(6) -0.0035(6)
C7 0.0442(6) 0.0549(7) 0.0482(7) -0.0061(5) 0.0074(5) 0.0027(5)
C8 0.0383(6) 0.0494(7) 0.0498(6) -0.0011(5) 0.0098(5) 0.0041(5)
C9 0.0338(5) 0.0531(7) 0.0554(7) -0.0019(5) 0.0121(5) 0.0008(5)
C10 0.0382(6) 0.0602(7) 0.0555(7) -0.0007(5) 0.0140(5) 0.0028(6)
C11 0.0407(6) 0.0634(8) 0.0686(8) 0.0039(6) 0.0136(6) 0.0073(7)
C12 0.0448(7) 0.0566(8) 0.0860(10) -0.0001(6) 0.0257(7) -0.0024(7)
C13 0.0612(8) 0.0689(9) 0.0664(9) -0.0030(7) 0.0270(7) -0.0102(7)
C14 0.0512(7) 0.0654(8) 0.0562(8) -0.0004(6) 0.0140(6) 0.0022(6)
C15 0.0389(6) 0.0494(7) 0.0553(7) -0.0023(5) 0.0082(5) 0.0037(5)
C16 0.0588(8) 0.0675(8) 0.0519(7) -0.0093(6) 0.0148(6) -0.0031(6)
C17 0.0729(10) 0.0792(10) 0.0674(9) -0.0250(8) 0.0090(7) -0.0155(8)
C18 0.0508(8) 0.0876(12) 0.1150(14) -0.0237(8) 0.0160(9) -0.0126(10)
C19 0.0535(8) 0.0737(10) 0.1372(16) -0.0113(7) 0.0414(9) -0.0175(10)
C20 0.0490(7) 0.0605(8) 0.0927(11) -0.0064(6) 0.0253(7) -0.0138(7)
C21 0.0891(11) 0.0905(12) 0.0887(12) -0.0085(9) 0.0360(9) -0.0110(9)
N1 0.0362(5) 0.0513(6) 0.0531(6) 0.0001(4) 0.0095(4) 0.0021(4)
N2 0.0422(5) 0.0489(6) 0.0629(6) 0.0026(4) 0.0142(4) 0.0034(5)
N3 0.0384(5) 0.0523(6) 0.0776(7) -0.0009(4) 0.0173(5) -0.0092(5)
O1 0.0433(5) 0.0739(6) 0.0811(7) -0.0113(4) 0.0114(4) -0.0051(5)
O2 0.0689(6) 0.0885(7) 0.0568(6) 0.0236(5) 0.0184(5) 0.0081(5)
O3 0.0584(6) 0.0883(8) 0.0715(6) -0.0126(5) 0.0163(5) -0.0109(5)

loop_
_atom_type_symbol
_atom_type_description
_atom_type_scat_dispersion_real
_atom_type_scat_dispersion_imag
_atom_type_scat_source
C C 0.0033 0.0016 'International Tables Vol C Tables 4.2.6.8 and 6.1.1.4'
H H 0.0000 0.0000 'International Tables Vol C Tables 4.2.6.8 and 6.1.1.4'
N N 0.0061 0.0033 'International Tables Vol C Tables 4.2.6.8 and 6.1.1.4'
O O 0.0106 0.0060 'International Tables Vol C Tables 4.2.6.8 and 6.1.1.4'

loop_
_geom_angle_atom_site_label_1
_geom_angle_atom_site_label_2
_geom_angle_atom_site_label_3
_geom_angle_site_symmetry_1
_geom_angle_site_symmetry_3
_geom_angle
_geom_angle_publ_flag
C2 C1 C6 . . 120.14(11) ?
C2 C1 C7 . . 119.19(11) ?
C6 C1 C7 . . 120.67(11) ?
N2 C2 C1 . . 122.47(11) ?
N2 C2 C3 . . 118.96(11) ?
C1 C2 C3 . . 118.57(11) ?
C4 C3 C2 . . 120.22(13) ?
C4 C3 H3 . . 119.9 ?
C2 C3 H3 . . 119.9 ?
C3 C4 C5 . . 120.92(13) ?
C3 C4 H4 . . 119.5 ?
C5 C4 H4 . . 119.5 ?
C6 C5 C4 . . 119.91(13) ?
C6 C5 H5 . . 120.0 ?
C4 C5 H5 . . 120.0 ?
C5 C6 C1 . . 120.22(12) ?
C5 C6 H6 . . 119.9 ?
C1 C6 H6 . . 119.9 ?
O1 C7 N1 . . 120.15(11) ?
O1 C7 C1 . . 124.71(11) ?
N1 C7 C1 . . 115.14(10) ?
N2 C8 N3 . . 121.42(10) ?
N2 C8 N1 . . 124.48(11) ?
N3 C8 N1 . . 114.10(10) ?
C14 C9 C10 . . 120.95(11) ?
C14 C9 N1 . . 120.83(10) ?
C10 C9 N1 . . 118.20(10) ?
O2 C10 C11 . . 124.12(11) ?
O2 C10 C9 . . 117.49(11) ?
C11 C10 C9 . . 118.39(12) ?
C12 C11 C10 . . 120.59(12) ?
C12 C11 H11 . . 119.7 ?
C10 C11 H11 . . 119.7 ?
C13 C12 C11 . . 120.68(12) ?
C13 C12 H12 . . 119.7 ?
C11 C12 H12 . . 119.7 ?
C12 C13 C14 . . 119.52(13) ?
C12 C13 H13 . . 120.2 ?
C14 C13 H13 . . 120.2 ?
C9 C14 C13 . . 119.83(12) ?
C9 C14 H14 . . 120.1 ?
C13 C14 H14 . . 120.1 ?
C16 C15 C20 . . 119.63(11) ?
C16 C15 N3 . . 116.96(11) ?
C20 C15 N3 . . 123.30(11) ?
C17 C16 C15 . . 120.50(13) ?
C17 C16 H16 . . 119.8 ?
C15 C16 H16 . . 119.8 ?
C18 C17 C16 . . 119.95(14) ?
C18 C17 H17 . . 120.0 ?
C16 C17 H17 . . 120.0 ?
C17 C18 C19 . . 119.64(13) ?
C17 C18 H18 . . 120.2 ?
C19 C18 H18 . . 120.2 ?
C18 C19 C20 . . 121.13(14) ?
C18 C19 H19 . . 119.4 ?
C20 C19 H19 . . 119.4 ?
C15 C20 C19 . . 119.14(13) ?
C15 C20 H20 . . 120.4 ?
C19 C20 H20 . . 120.4 ?
O3 C21 H21A . . 109.5 ?
O3 C21 H21B . . 109.5 ?
H21A C21 H21B . . 109.5 ?
O3 C21 H21C . . 109.5 ?
H21A C21 H21C . . 109.5 ?
H21B C21 H21C . . 109.5 ?
C7 N1 C8 . . 121.07(10) ?
C7 N1 C9 . . 117.90(9) ?
C8 N1 C9 . . 120.82(9) ?
C8 N2 C2 . . 117.48(10) ?
C8 N3 C15 . . 128.13(10) ?
C8 N3 H3A . . 114.4(9) ?
C15 N3 H3A . . 117.4(9) ?
C10 O2 H2A . . 110.0(11) ?
C21 O3 H3B . . 107.3(12) ?

loop_
_geom_bond_atom_site_label_1
_geom_bond_atom_site_label_2
_geom_bond_site_symmetry_2
_geom_bond_distance
_geom_bond_publ_flag
C1 C2 . 1.3917(16) ?
C1 C6 . 1.4031(18) ?
C1 C7 . 1.4502(17) ?
C2 N2 . 1.3879(15) ?
C2 C3 . 1.4017(16) ?
C3 C4 . 1.3701(19) ?
C3 H3 . 0.9300 ?
C4 C5 . 1.3840(19) ?
C4 H4 . 0.9300 ?
C5 C6 . 1.3608(19) ?
C5 H5 . 0.9300 ?
C6 H6 . 0.9300 ?
C7 O1 . 1.2244(13) ?
C7 N1 . 1.3901(15) ?
C8 N2 . 1.2869(14) ?
C8 N3 . 1.3640(15) ?
C8 N1 . 1.3969(13) ?
C9 C14 . 1.3793(17) ?
C9 C10 . 1.3893(17) ?
C9 N1 . 1.4482(14) ?
C10 O2 . 1.3554(16) ?
C10 C11 . 1.3848(16) ?
C11 C12 . 1.3755(19) ?
C11 H11 . 0.9300 ?
C12 C13 . 1.3743(19) ?
C12 H12 . 0.9300 ?
C13 C14 . 1.3822(18) ?
C13 H13 . 0.9300 ?
C14 H14 . 0.9300 ?
C15 C16 . 1.3781(17) ?
C15 C20 . 1.3796(17) ?
C15 N3 . 1.4086(14) ?
C16 C17 . 1.3775(18) ?
C16 H16 . 0.9300 ?
C17 C18 . 1.369(2) ?
C17 H17 . 0.9300 ?
C18 C19 . 1.369(2) ?
C18 H18 . 0.9300 ?
C19 C20 . 1.3804(18) ?
C19 H19 . 0.9300 ?
C20 H20 . 0.9300 ?
C21 O3 . 1.4210(19) ?
C21 H21A . 0.9600 ?
C21 H21B . 0.9600 ?
C21 H21C . 0.9600 ?
N3 H3A . 0.854(14) ?
O2 H2A . 0.940(19) ?
O3 H3B . 0.90(2) ?

loop_
_geom_hbond_atom_site_label_D
_geom_hbond_atom_site_label_H
_geom_hbond_atom_site_label_A
_geom_hbond_site_symmetry_A
_geom_hbond_distance_DH
_geom_hbond_distance_HA
_geom_hbond_distance_DA
_geom_hbond_angle_DHA
O2 H2A O3 2_645 0.940(19) 1.74(2) 2.6775(14) 173.8(17)
C11 H11 O1 2_645 0.93 2.59 3.3781(17) 143.2
O3 H3B O1 . 0.90(2) 1.85(2) 2.7237(14) 164.1(18)

loop_
_geom_torsion_atom_site_label_1
_geom_torsion_atom_site_label_2
_geom_torsion_atom_site_label_3
_geom_torsion_atom_site_label_4
_geom_torsion_site_symmetry_1
_geom_torsion_site_symmetry_2
_geom_torsion_site_symmetry_3
_geom_torsion_site_symmetry_4
_geom_torsion
_geom_torsion_publ_flag
C6 C1 C2 N2 . . . . 177.94(11) ?
C7 C1 C2 N2 . . . . -1.67(17) ?
C6 C1 C2 C3 . . . . -1.20(17) ?
C7 C1 C2 C3 . . . . 179.18(11) ?
N2 C2 C3 C4 . . . . -179.27(11) ?
C1 C2 C3 C4 . . . . -0.10(18) ?
C2 C3 C4 C5 . . . . 1.5(2) ?
C3 C4 C5 C6 . . . . -1.6(2) ?
C4 C5 C6 C1 . . . . 0.2(2) ?
C2 C1 C6 C5 . . . . 1.14(18) ?
C7 C1 C6 C5 . . . . -179.25(12) ?
C2 C1 C7 O1 . . . . 178.64(11) ?
C6 C1 C7 O1 . . . . -0.98(18) ?
C2 C1 C7 N1 . . . . -1.99(16) ?
C6 C1 C7 N1 . . . . 178.40(10) ?
C14 C9 C10 O2 . . . . 179.84(11) ?
N1 C9 C10 O2 . . . . -1.35(16) ?
C14 C9 C10 C11 . . . . -0.32(17) ?
N1 C9 C10 C11 . . . . 178.49(10) ?
O2 C10 C11 C12 . . . . 178.59(12) ?
C9 C10 C11 C12 . . . . -1.24(17) ?
C10 C11 C12 C13 . . . . 1.56(19) ?
C11 C12 C13 C14 . . . . -0.29(19) ?
C10 C9 C14 C13 . . . . 1.57(18) ?
N1 C9 C14 C13 . . . . -177.21(11) ?
C12 C13 C14 C9 . . . . -1.26(19) ?
C20 C15 C16 C17 . . . . 0.4(2) ?
N3 C15 C16 C17 . . . . 176.81(12) ?
C15 C16 C17 C18 . . . . 0.5(2) ?
C16 C17 C18 C19 . . . . -0.9(3) ?
C17 C18 C19 C20 . . . . 0.5(3) ?
C16 C15 C20 C19 . . . . -0.8(2) ?
N3 C15 C20 C19 . . . . -176.97(13) ?
C18 C19 C20 C15 . . . . 0.4(3) ?
O1 C7 N1 C8 . . . . -177.48(10) ?
C1 C7 N1 C8 . . . . 3.11(16) ?
O1 C7 N1 C9 . . . . 7.77(16) ?
C1 C7 N1 C9 . . . . -171.63(9) ?
N2 C8 N1 C7 . . . . -0.53(17) ?
N3 C8 N1 C7 . . . . 178.81(10) ?
N2 C8 N1 C9 . . . . 174.06(11) ?
N3 C8 N1 C9 . . . . -6.60(15) ?
C14 C9 N1 C7 . . . . -104.81(13) ?
C10 C9 N1 C7 . . . . 76.38(13) ?
C14 C9 N1 C8 . . . . 80.43(13) ?
C10 C9 N1 C8 . . . . -98.38(13) ?
N3 C8 N2 C2 . . . . 177.48(11) ?
N1 C8 N2 C2 . . . . -3.23(17) ?
C1 C2 N2 C8 . . . . 4.31(16) ?
C3 C2 N2 C8 . . . . -176.55(10) ?
N2 C8 N3 C15 . . . . -4.5(2) ?
N1 C8 N3 C15 . . . . 176.17(11) ?
C16 C15 N3 C8 . . . . 153.97(13) ?
C20 C15 N3 C8 . . . . -29.8(2) ?

loop_
_cod_related_entry_id
_cod_related_entry_database
_cod_related_entry_code
1 ChemSpider 30656262
